data_7227211
loop_
_publ_author_name
'Panchenko, Pavel A.'
'Arkhipova, Antonina N.'
'Fedorova, Olga A.'
'Fedorov, Yuri V.'
'Zakharko, Marina A.'
'Arkhipov, Dmitry E.'
'Jonusauskas, Gediminas'

_publ_section_title
;
 Controlling photophysics of styrylnaphthalimides through TICT,
 fluorescence and E,Z-photoisomerization interplay.
;
_journal_issue 2
_journal_name_full 'Physical chemistry chemical physics : PCCP'
_journal_page_first 1244
_journal_page_last 1256
_journal_paper_doi 10.1039/c6cp07255k
_journal_volume 19
_journal_year 2017
_chemical_formula_moiety 'C25 H23 N O3'
_chemical_formula_sum 'C25 H23 N O3'
_chemical_formula_weight 385.44
_chemical_name_systematic
; 
 ? 
;
_space_group_IT_number 14
_symmetry_cell_setting monoclinic
_symmetry_space_group_name_Hall '-P 2ybc'
_symmetry_space_group_name_H-M 'P 1 21/c 1'
_atom_sites_solution_hydrogens geom
_atom_sites_solution_primary direct
_atom_sites_solution_secondary difmap
_audit_creation_method SHELXL-97
_audit_update_record
;
2014-12-02 deposited with the CCDC.
2016-11-30 downloaded from the CCDC.
;
_cell_angle_alpha 90.00
_cell_angle_beta 101.1780(10)
_cell_angle_gamma 90.00
_cell_formula_units_Z 4
_cell_length_a 16.3324(10)
_cell_length_b 7.7981(5)
_cell_length_c 15.3300(9)
_cell_measurement_reflns_used 2517
_cell_measurement_temperature 120(2)
_cell_measurement_theta_max 30.00
_cell_measurement_theta_min 2.54
_cell_volume 1915.4(2)
_computing_cell_refinement 'APEX2 (Bruker, 2005)'
_computing_data_collection 'APEX2 (Bruker, 2005)'
_computing_data_reduction 'APEX2 (Bruker, 2005)'
_computing_molecular_graphics 'SHELXTL ver. 5.1 (Sheldrick, 1998)'
_computing_publication_material 'SHELXTL ver. 5.1 (Sheldrick, 1998)'
_computing_structure_refinement 'SHELXTL ver. 5.1 (Sheldrick, 1998)'
_computing_structure_solution 'SHELXTL ver. 5.1 (Sheldrick, 1998)'
_diffrn_ambient_temperature 120(2)
_diffrn_measured_fraction_theta_full 0.998
_diffrn_measured_fraction_theta_max 0.998
_diffrn_measurement_device_type 'Bruker APEX II CCD area detector'
_diffrn_measurement_method '\f and \w scans'
_diffrn_radiation_monochromator graphite
_diffrn_radiation_source 'fine-focus sealed tube'
_diffrn_radiation_type MoK\a
_diffrn_radiation_wavelength 0.71073
_diffrn_reflns_av_R_equivalents 0.0443
_diffrn_reflns_av_sigmaI/netI 0.0576
_diffrn_reflns_limit_h_max 22
_diffrn_reflns_limit_h_min -22
_diffrn_reflns_limit_k_max 10
_diffrn_reflns_limit_k_min -10
_diffrn_reflns_limit_l_max 21
_diffrn_reflns_limit_l_min -15
_diffrn_reflns_number 14174
_diffrn_reflns_theta_full 30.01
_diffrn_reflns_theta_max 30.01
_diffrn_reflns_theta_min 1.27
_exptl_absorpt_coefficient_mu 0.087
_exptl_absorpt_correction_T_max 0.9844
_exptl_absorpt_correction_T_min 0.9768
_exptl_absorpt_correction_type multi-scan
_exptl_absorpt_process_details 'APEX2 (Bruker, 2005)'
_exptl_crystal_colour orange
_exptl_crystal_density_diffrn 1.337
_exptl_crystal_density_method 'not measured'
_exptl_crystal_description prism
_exptl_crystal_F_000 816
_exptl_crystal_size_max 0.27
_exptl_crystal_size_mid 0.19
_exptl_crystal_size_min 0.18
_refine_diff_density_max 0.366
_refine_diff_density_min -0.324
_refine_diff_density_rms 0.066
_refine_ls_extinction_method none
_refine_ls_goodness_of_fit_ref 1.022
_refine_ls_hydrogen_treatment constr
_refine_ls_matrix_type full
_refine_ls_number_parameters 264
_refine_ls_number_reflns 5579
_refine_ls_number_restraints 0
_refine_ls_restrained_S_all 1.022
_refine_ls_R_factor_all 0.0817
_refine_ls_R_factor_gt 0.0506
_refine_ls_shift/su_max 0.000
_refine_ls_shift/su_mean 0.000
_refine_ls_structure_factor_coef Fsqd
_refine_ls_weighting_details 'calc w=1/[\s^2^(Fo^2^)+(0.0843P)^2^+0.0000P] where P=(Fo^2^+2Fc^2^)/3'
_refine_ls_weighting_scheme calc
_refine_ls_wR_factor_gt 0.1302
_refine_ls_wR_factor_ref 0.1573
_reflns_number_gt 3823
_reflns_number_total 5579
_reflns_threshold_expression I>2u(I)
_cod_data_source_file c6cp07255k2.cif
_cod_data_source_block ts134
_cod_depositor_comments
;
The following automatic conversions were performed:

'_symmetry_cell_setting' value 'Monoclinic' changed to 'monoclinic'
according to
/usr/data/users/saulius/crontab/automatic-downloads/rss-feeds/RSC/lib/dictionaries/cif_core.dic
dictionary named 'cif_core.dic' version 2.4.2 from 2011-04-26.

Automatic conversion script
Id: cif_fix_values 4268 2015-11-12 08:31:59Z antanas 

 Adding full bibliography for 7227211--7227213.cif.
;
_cod_original_sg_symbol_H-M 'P 21/c'
_cod_database_code 7227211

loop_
_symmetry_equiv_pos_as_xyz
'x, y, z'
'-x, y+1/2, -z+1/2'
'-x, -y, -z'
'x, -y-1/2, z-1/2'

loop_
_atom_site_label
_atom_site_type_symbol
_atom_site_fract_x
_atom_site_fract_y
_atom_site_fract_z
_atom_site_U_iso_or_equiv
_atom_site_adp_type
_atom_site_occupancy
_atom_site_symmetry_multiplicity
_atom_site_calc_flag
_atom_site_refinement_flags
O1 O 0.17321(6) -0.11901(16) 0.34236(7) 0.0287(3) Uani 1 1 d .
O2 O 0.38892(6) -0.09917(14) 0.19491(7) 0.0248(3) Uani 1 1 d .
O3 O -0.32683(6) 0.65395(15) -0.27874(7) 0.0226(2) Uani 1 1 d .
N1 N 0.27942(7) -0.11793(16) 0.26610(8) 0.0184(3) Uani 1 1 d .
C1 C 0.50544(9) -0.2795(2) 0.46424(10) 0.0230(3) Uani 1 1 d .
H1A H 0.5380 -0.3324 0.5179 0.035 Uiso 1 1 calc R
H1B H 0.5409 -0.1998 0.4389 0.035 Uiso 1 1 calc R
H1C H 0.4847 -0.3689 0.4206 0.035 Uiso 1 1 calc R
C2 C 0.43175(8) -0.18213(19) 0.48809(9) 0.0184(3) Uani 1 1 d .
H2A H 0.3956 -0.2642 0.5123 0.022 Uiso 1 1 calc R
H2B H 0.4531 -0.0981 0.5355 0.022 Uiso 1 1 calc R
C3 C 0.37936(8) -0.08774(19) 0.40962(9) 0.0183(3) Uani 1 1 d .
H3A H 0.3387 -0.0130 0.4315 0.022 Uiso 1 1 calc R
H3B H 0.4162 -0.0136 0.3817 0.022 Uiso 1 1 calc R
C4 C 0.33258(9) -0.20996(19) 0.34001(10) 0.0195(3) Uani 1 1 d .
H4A H 0.3733 -0.2814 0.3162 0.023 Uiso 1 1 calc R
H4B H 0.2974 -0.2873 0.3684 0.023 Uiso 1 1 calc R
C5 C 0.19803(8) -0.0786(2) 0.27480(10) 0.0194(3) Uani 1 1 d .
C6 C 0.14531(8) 0.01215(19) 0.20014(9) 0.0175(3) Uani 1 1 d .
C7 C 0.17703(8) 0.06034(18) 0.12441(9) 0.0156(3) Uani 1 1 d .
C8 C 0.26085(8) 0.02137(18) 0.12026(9) 0.0160(3) Uani 1 1 d .
C9 C 0.31542(8) -0.06877(18) 0.19458(10) 0.0177(3) Uani 1 1 d .
C10 C 0.06357(9) 0.0506(2) 0.20414(10) 0.0223(3) Uani 1 1 d .
H10A H 0.0421 0.0178 0.2550 0.027 Uiso 1 1 calc R
C11 C 0.01210(9) 0.1367(2) 0.13459(10) 0.0237(3) Uani 1 1 d .
H11A H -0.0437 0.1622 0.1394 0.028 Uiso 1 1 calc R
C12 C 0.04040(8) 0.18622(19) 0.05841(9) 0.0178(3) Uani 1 1 d .
C13 C 0.12534(8) 0.14757(18) 0.05242(9) 0.0157(3) Uani 1 1 d .
C14 C 0.16116(9) 0.19172(19) -0.02174(10) 0.0188(3) Uani 1 1 d .
H14A H 0.1281 0.2499 -0.0706 0.023 Uiso 1 1 calc R
C15 C 0.24268(9) 0.1522(2) -0.02451(10) 0.0204(3) Uani 1 1 d .
H15A H 0.2651 0.1830 -0.0751 0.025 Uiso 1 1 calc R
C16 C 0.29285(8) 0.06673(19) 0.04678(10) 0.0186(3) Uani 1 1 d .
H16A H 0.3491 0.0400 0.0444 0.022 Uiso 1 1 calc R
C17 C -0.01487(9) 0.27697(19) -0.01391(10) 0.0208(3) Uani 1 1 d .
H17A H 0.0096 0.3257 -0.0596 0.025 Uiso 1 1 calc R
C18 C -0.09682(9) 0.29585(19) -0.02005(9) 0.0185(3) Uani 1 1 d .
H18A H -0.1202 0.2437 0.0255 0.022 Uiso 1 1 calc R
C19 C -0.15495(8) 0.38776(18) -0.08897(9) 0.0167(3) Uani 1 1 d .
C20 C -0.23636(8) 0.41295(19) -0.07616(10) 0.0185(3) Uani 1 1 d .
H20A H -0.2518 0.3688 -0.0239 0.022 Uiso 1 1 calc R
C21 C -0.29565(8) 0.50076(19) -0.13751(9) 0.0186(3) Uani 1 1 d .
H21A H -0.3507 0.5161 -0.1272 0.022 Uiso 1 1 calc R
C22 C -0.27344(8) 0.56554(18) -0.21389(9) 0.0173(3) Uani 1 1 d .
C23 C -0.19228(9) 0.5408(2) -0.22869(10) 0.0210(3) Uani 1 1 d .
H23A H -0.1771 0.5843 -0.2812 0.025 Uiso 1 1 calc R
C24 C -0.13437(9) 0.4533(2) -0.16715(10) 0.0207(3) Uani 1 1 d .
H24A H -0.0795 0.4373 -0.1779 0.025 Uiso 1 1 calc R
C25 C -0.41184(9) 0.6685(2) -0.26829(10) 0.0231(3) Uani 1 1 d .
H25A H -0.4449 0.7235 -0.3210 0.035 Uiso 1 1 calc R
H25B H -0.4144 0.7379 -0.2156 0.035 Uiso 1 1 calc R
H25C H -0.4343 0.5540 -0.2611 0.035 Uiso 1 1 calc R

loop_
_atom_site_aniso_label
_atom_site_aniso_U_11
_atom_site_aniso_U_22
_atom_site_aniso_U_33
_atom_site_aniso_U_23
_atom_site_aniso_U_13
_atom_site_aniso_U_12
O1 0.0232(5) 0.0442(7) 0.0192(6) 0.0077(5) 0.0055(4) 0.0014(5)
O2 0.0147(5) 0.0294(6) 0.0297(6) -0.0008(5) 0.0031(4) 0.0023(4)
O3 0.0189(5) 0.0294(6) 0.0196(5) 0.0064(4) 0.0036(4) 0.0042(4)
N1 0.0148(5) 0.0208(6) 0.0187(6) 0.0003(5) 0.0008(4) 0.0002(5)
C1 0.0225(7) 0.0234(8) 0.0225(8) 0.0007(6) 0.0024(6) 0.0035(6)
C2 0.0175(6) 0.0207(7) 0.0171(7) 0.0012(5) 0.0035(5) -0.0020(6)
C3 0.0169(6) 0.0168(7) 0.0204(7) -0.0001(6) 0.0014(5) 0.0002(5)
C4 0.0179(6) 0.0183(7) 0.0203(7) 0.0012(6) -0.0012(5) 0.0004(6)
C5 0.0168(6) 0.0227(7) 0.0182(7) -0.0003(6) 0.0023(5) -0.0014(6)
C6 0.0153(6) 0.0213(7) 0.0156(7) -0.0007(5) 0.0021(5) 0.0002(5)
C7 0.0137(6) 0.0154(7) 0.0175(7) -0.0031(5) 0.0027(5) -0.0021(5)
C8 0.0140(6) 0.0155(7) 0.0183(7) -0.0035(5) 0.0025(5) -0.0013(5)
C9 0.0159(6) 0.0165(7) 0.0205(7) -0.0044(5) 0.0030(5) -0.0016(5)
C10 0.0181(6) 0.0332(9) 0.0162(7) 0.0017(6) 0.0051(5) 0.0004(6)
C11 0.0147(6) 0.0356(9) 0.0212(8) 0.0013(7) 0.0046(5) 0.0028(6)
C12 0.0148(6) 0.0205(7) 0.0176(7) -0.0015(6) 0.0023(5) 0.0000(6)
C13 0.0139(6) 0.0167(7) 0.0164(7) -0.0028(5) 0.0030(5) -0.0009(5)
C14 0.0191(6) 0.0206(7) 0.0167(7) -0.0003(6) 0.0032(5) -0.0011(6)
C15 0.0201(7) 0.0239(8) 0.0188(7) -0.0024(6) 0.0075(5) -0.0037(6)
C16 0.0150(6) 0.0189(7) 0.0227(8) -0.0047(6) 0.0060(5) -0.0028(6)
C17 0.0197(7) 0.0240(8) 0.0188(7) 0.0017(6) 0.0040(5) 0.0011(6)
C18 0.0194(6) 0.0207(7) 0.0155(7) -0.0003(6) 0.0037(5) -0.0001(6)
C19 0.0152(6) 0.0171(7) 0.0172(7) -0.0024(5) 0.0016(5) -0.0006(5)
C20 0.0175(6) 0.0217(7) 0.0173(7) 0.0010(6) 0.0056(5) -0.0008(6)
C21 0.0164(6) 0.0204(7) 0.0195(7) -0.0003(6) 0.0049(5) 0.0009(6)
C22 0.0183(6) 0.0169(7) 0.0161(7) -0.0013(5) 0.0016(5) -0.0011(6)
C23 0.0208(7) 0.0265(8) 0.0169(7) 0.0032(6) 0.0066(5) -0.0011(6)
C24 0.0157(6) 0.0273(8) 0.0200(7) -0.0002(6) 0.0057(5) -0.0003(6)
C25 0.0178(6) 0.0275(8) 0.0235(8) 0.0026(6) 0.0027(5) 0.0048(6)

loop_
_atom_type_symbol
_atom_type_description
_atom_type_scat_dispersion_real
_atom_type_scat_dispersion_imag
_atom_type_scat_source
C C 0.0033 0.0016 'International Tables Vol C Tables 4.2.6.8 and 6.1.1.4'
H H 0.0000 0.0000 'International Tables Vol C Tables 4.2.6.8 and 6.1.1.4'
N N 0.0061 0.0033 'International Tables Vol C Tables 4.2.6.8 and 6.1.1.4'
O O 0.0106 0.0060 'International Tables Vol C Tables 4.2.6.8 and 6.1.1.4'

loop_
_geom_angle_atom_site_label_1
_geom_angle_atom_site_label_2
_geom_angle_atom_site_label_3
_geom_angle
C22 O3 C25 116.85(11)
C9 N1 C5 124.69(12)
C9 N1 C4 117.59(11)
C5 N1 C4 117.63(12)
C2 C1 H1A 109.5
C2 C1 H1B 109.5
H1A C1 H1B 109.5
C2 C1 H1C 109.5
H1A C1 H1C 109.5
H1B C1 H1C 109.5
C3 C2 C1 113.54(12)
C3 C2 H2A 108.9
C1 C2 H2A 108.9
C3 C2 H2B 108.9
C1 C2 H2B 108.9
H2A C2 H2B 107.7
C4 C3 C2 112.33(12)
C4 C3 H3A 109.1
C2 C3 H3A 109.1
C4 C3 H3B 109.1
C2 C3 H3B 109.1
H3A C3 H3B 107.9
N1 C4 C3 112.03(12)
N1 C4 H4A 109.2
C3 C4 H4A 109.2
N1 C4 H4B 109.2
C3 C4 H4B 109.2
H4A C4 H4B 107.9
O1 C5 N1 120.12(13)
O1 C5 C6 122.78(13)
N1 C5 C6 117.10(12)
C10 C6 C7 119.42(13)
C10 C6 C5 119.61(13)
C7 C6 C5 120.98(12)
C6 C7 C8 119.49(13)
C6 C7 C13 120.48(12)
C8 C7 C13 120.02(12)
C16 C8 C7 120.35(13)
C16 C8 C9 118.96(12)
C7 C8 C9 120.69(12)
O2 C9 N1 120.44(13)
O2 C9 C8 122.64(13)
N1 C9 C8 116.92(12)
C6 C10 C11 120.98(13)
C6 C10 H10A 119.5
C11 C10 H10A 119.5
C12 C11 C10 121.74(13)
C12 C11 H11A 119.1
C10 C11 H11A 119.1
C11 C12 C13 118.45(13)
C11 C12 C17 120.78(12)
C13 C12 C17 120.77(12)
C14 C13 C7 117.52(12)
C14 C13 C12 123.54(13)
C7 C13 C12 118.94(12)
C15 C14 C13 121.50(13)
C15 C14 H14A 119.2
C13 C14 H14A 119.2
C14 C15 C16 120.39(13)
C14 C15 H15A 119.8
C16 C15 H15A 119.8
C8 C16 C15 120.21(13)
C8 C16 H16A 119.9
C15 C16 H16A 119.9
C18 C17 C12 124.68(14)
C18 C17 H17A 117.7
C12 C17 H17A 117.7
C17 C18 C19 127.42(14)
C17 C18 H18A 116.3
C19 C18 H18A 116.3
C20 C19 C24 117.50(13)
C20 C19 C18 118.03(13)
C24 C19 C18 124.47(12)
C21 C20 C19 122.09(13)
C21 C20 H20A 119.0
C19 C20 H20A 119.0
C22 C21 C20 119.22(13)
C22 C21 H21A 120.4
C20 C21 H21A 120.4
O3 C22 C21 124.09(12)
O3 C22 C23 116.08(12)
C21 C22 C23 119.82(13)
C24 C23 C22 120.14(13)
C24 C23 H23A 119.9
C22 C23 H23A 119.9
C23 C24 C19 121.23(13)
C23 C24 H24A 119.4
C19 C24 H24A 119.4
O3 C25 H25A 109.5
O3 C25 H25B 109.5
H25A C25 H25B 109.5
O3 C25 H25C 109.5
H25A C25 H25C 109.5
H25B C25 H25C 109.5

loop_
_geom_bond_atom_site_label_1
_geom_bond_atom_site_label_2
_geom_bond_distance
O1 C5 1.2244(17)
O2 C9 1.2228(16)
O3 C22 1.3741(17)
O3 C25 1.4326(17)
N1 C9 1.3945(19)
N1 C5 1.3956(17)
N1 C4 1.4735(18)
C1 C2 1.526(2)
C1 H1A 0.9800
C1 H1B 0.9800
C1 H1C 0.9800
C2 C3 1.5239(19)
C2 H2A 0.9900
C2 H2B 0.9900
C3 C4 1.5213(19)
C3 H3A 0.9900
C3 H3B 0.9900
C4 H4A 0.9900
C4 H4B 0.9900
C5 C6 1.473(2)
C6 C10 1.3811(18)
C6 C7 1.4108(19)
C7 C8 1.4156(18)
C7 C13 1.4255(19)
C8 C16 1.377(2)
C8 C9 1.481(2)
C10 C11 1.396(2)
C10 H10A 0.9500
C11 C12 1.391(2)
C11 H11A 0.9500
C12 C13 1.4399(18)
C12 C17 1.469(2)
C13 C14 1.4181(19)
C14 C15 1.3753(19)
C14 H14A 0.9500
C15 C16 1.401(2)
C15 H15A 0.9500
C16 H16A 0.9500
C17 C18 1.3316(19)
C17 H17A 0.9500
C18 C19 1.4637(19)
C18 H18A 0.9500
C19 C20 1.3951(18)
C19 C24 1.403(2)
C20 C21 1.3920(19)
C20 H20A 0.9500
C21 C22 1.387(2)
C21 H21A 0.9500
C22 C23 1.4007(19)
C23 C24 1.380(2)
C23 H23A 0.9500
C24 H24A 0.9500
C25 H25A 0.9800
C25 H25B 0.9800
C25 H25C 0.9800

loop_
_geom_torsion_atom_site_label_1
_geom_torsion_atom_site_label_2
_geom_torsion_atom_site_label_3
_geom_torsion_atom_site_label_4
_geom_torsion
C1 C2 C3 C4 67.87(16)
C9 N1 C4 C3 88.23(16)
C5 N1 C4 C3 -88.57(15)
C2 C3 C4 N1 177.69(11)
C9 N1 C5 O1 -175.92(14)
C4 N1 C5 O1 0.6(2)
C9 N1 C5 C6 3.9(2)
C4 N1 C5 C6 -179.50(12)
O1 C5 C6 C10 -1.7(2)
N1 C5 C6 C10 178.39(14)
O1 C5 C6 C7 178.34(15)
N1 C5 C6 C7 -1.5(2)
C10 C6 C7 C8 179.88(13)
C5 C6 C7 C8 -0.2(2)
C10 C6 C7 C13 -0.1(2)
C5 C6 C7 C13 179.77(13)
C6 C7 C8 C16 179.74(13)
C13 C7 C8 C16 -0.2(2)
C6 C7 C8 C9 -0.2(2)
C13 C7 C8 C9 179.84(13)
C5 N1 C9 O2 175.28(13)
C4 N1 C9 O2 -1.3(2)
C5 N1 C9 C8 -4.3(2)
C4 N1 C9 C8 179.14(12)
C16 C8 C9 O2 2.8(2)
C7 C8 C9 O2 -177.29(13)
C16 C8 C9 N1 -177.64(13)
C7 C8 C9 N1 2.3(2)
C7 C6 C10 C11 -0.2(2)
C5 C6 C10 C11 179.86(14)
C6 C10 C11 C12 0.5(2)
C10 C11 C12 C13 -0.4(2)
C10 C11 C12 C17 -179.92(14)
C6 C7 C13 C14 -179.80(13)
C8 C7 C13 C14 0.2(2)
C6 C7 C13 C12 0.2(2)
C8 C7 C13 C12 -179.79(12)
C11 C12 C13 C14 -179.92(14)
C17 C12 C13 C14 -0.4(2)
C11 C12 C13 C7 0.0(2)
C17 C12 C13 C7 179.56(13)
C7 C13 C14 C15 0.0(2)
C12 C13 C14 C15 179.98(13)
C13 C14 C15 C16 -0.1(2)
C7 C8 C16 C15 0.1(2)
C9 C8 C16 C15 -179.97(13)
C14 C15 C16 C8 0.1(2)
C11 C12 C17 C18 -10.8(2)
C13 C12 C17 C18 169.71(14)
C12 C17 C18 C19 178.48(14)
C17 C18 C19 C20 -171.00(15)
C17 C18 C19 C24 8.7(2)
C24 C19 C20 C21 -0.5(2)
C18 C19 C20 C21 179.17(13)
C19 C20 C21 C22 0.0(2)
C25 O3 C22 C21 -4.4(2)
C25 O3 C22 C23 175.12(13)
C20 C21 C22 O3 179.96(13)
C20 C21 C22 C23 0.5(2)
O3 C22 C23 C24 -179.97(14)
C21 C22 C23 C24 -0.5(2)
C22 C23 C24 C19 -0.1(2)
C20 C19 C24 C23 0.6(2)
C18 C19 C24 C23 -179.11(14)
